data_7034301
loop_
_publ_author_name
'Wilson, Gleason L. O.'
'Abraha, Medhanei'
'Krause, Jeanette A.'
'Guan, Hairong'

_publ_section_title
;
 Reactions of phenylacetylene with nickel POCOP-pincer hydride complexes
 resulting in different outcomes from their palladium analogues.
;
_journal_issue 27
_journal_name_full 'Dalton transactions (Cambridge, England : 2003)'
_journal_page_first 12128
_journal_page_last 12136
_journal_paper_doi 10.1039/c5dt00161g
_journal_volume 44
_journal_year 2015
_chemical_formula_moiety 'C26 H36 Ni O2 P2'
_chemical_formula_sum 'C26 H36 Ni O2 P2'
_chemical_formula_weight 501.20
_chemical_name_systematic
; 
 ? 
;
_space_group_IT_number 14
_symmetry_cell_setting monoclinic
_symmetry_space_group_name_Hall '-P 2ybc'
_symmetry_space_group_name_H-M 'P 1 21/c 1'
_atom_sites_solution_hydrogens geom
_atom_sites_solution_primary direct
_atom_sites_solution_secondary difmap
_audit_creation_method SHELXL-97
_cell_angle_alpha 90.00
_cell_angle_beta 95.672(3)
_cell_angle_gamma 90.00
_cell_formula_units_Z 4
_cell_length_a 18.9605(12)
_cell_length_b 14.8022(9)
_cell_length_c 9.4584(6)
_cell_measurement_reflns_used 3105
_cell_measurement_temperature 150(2)
_cell_measurement_theta_max 66.09
_cell_measurement_theta_min 2.34
_cell_volume 2641.6(3)
_computing_cell_refinement 'Bruker SAINT v7.66A'
_computing_data_collection 'Bruker SMART v5.634'
_computing_data_reduction 'Bruker SAINT v7.66A'
_computing_molecular_graphics 'Bruker SHELXTL v6.14'
_computing_publication_material 'Bruker SHELXTL v6.14'
_computing_structure_refinement 'Bruker SHELXTL v6.14'
_computing_structure_solution 'Bruker SHELXTL v6.14'
_diffrn_ambient_temperature 150(2)
_diffrn_measured_fraction_theta_full 0.995
_diffrn_measured_fraction_theta_max 0.995
_diffrn_measurement_device_type 'Bruker SMART6000 CCD'
_diffrn_measurement_method '\w scans'
_diffrn_radiation_monochromator graphite
_diffrn_radiation_source 'fine-focus sealed tube'
_diffrn_radiation_type CuK\a
_diffrn_radiation_wavelength 1.54178
_diffrn_reflns_av_R_equivalents 0.0949
_diffrn_reflns_av_sigmaI/netI 0.0713
_diffrn_reflns_limit_h_max 21
_diffrn_reflns_limit_h_min -21
_diffrn_reflns_limit_k_max 16
_diffrn_reflns_limit_k_min -16
_diffrn_reflns_limit_l_max 10
_diffrn_reflns_limit_l_min -10
_diffrn_reflns_number 15015
_diffrn_reflns_theta_full 61.16
_diffrn_reflns_theta_max 61.16
_diffrn_reflns_theta_min 2.34
_exptl_absorpt_coefficient_mu 2.345
_exptl_absorpt_correction_T_max 0.8917
_exptl_absorpt_correction_T_min 0.5495
_exptl_absorpt_correction_type multi-scan
_exptl_absorpt_process_details 'SADABS v2008/1 (Sheldrick)'
_exptl_crystal_colour yellow
_exptl_crystal_density_diffrn 1.260
_exptl_crystal_density_method 'not measured'
_exptl_crystal_description plate
_exptl_crystal_F_000 1064
_exptl_crystal_size_max 0.29
_exptl_crystal_size_mid 0.21
_exptl_crystal_size_min 0.05
_refine_diff_density_max 0.867
_refine_diff_density_min -0.333
_refine_diff_density_rms 0.080
_refine_ls_extinction_method none
_refine_ls_goodness_of_fit_ref 0.982
_refine_ls_hydrogen_treatment constr
_refine_ls_matrix_type full
_refine_ls_number_parameters 288
_refine_ls_number_reflns 4036
_refine_ls_number_restraints 0
_refine_ls_restrained_S_all 0.982
_refine_ls_R_factor_all 0.0924
_refine_ls_R_factor_gt 0.0599
_refine_ls_shift/su_max 0.000
_refine_ls_shift/su_mean 0.000
_refine_ls_structure_factor_coef Fsqd
_refine_ls_weighting_details 'calc w=1/[\s^2^(Fo^2^)+(0.0954P)^2^+0.0000P] where P=(Fo^2^+2Fc^2^)/3'
_refine_ls_weighting_scheme calc
_refine_ls_wR_factor_gt 0.1453
_refine_ls_wR_factor_ref 0.1634
_reflns_number_gt 2743
_reflns_number_total 4036
_reflns_threshold_expression >2\s(I)
_cod_data_source_file c5dt00161g3.cif
_cod_data_source_block 7a
_cod_depositor_comments
;
The following automatic conversions were performed:

'_symmetry_cell_setting' value 'Monoclinic' changed to 'monoclinic'
according to
/usr/data/users/saulius/crontab/automatic-downloads/rss-feeds/RSC/lib/dictionaries/cif_core.dic
dictionary named 'cif_core.dic' version 2.4.2 from 2011-04-26.

Automatic conversion script
Id: cif_fix_values 3105 2015-03-04 15:46:00Z robertas 

 Adding full bibliography for 7034299--7034302.cif.
;
_cod_original_sg_symbol_H-M P2(1)/c
_cod_database_code 7034301

loop_
_symmetry_equiv_pos_as_xyz
'x, y, z'
'-x, y+1/2, -z+1/2'
'-x, -y, -z'
'x, -y-1/2, z-1/2'

loop_
_atom_site_label
_atom_site_type_symbol
_atom_site_fract_x
_atom_site_fract_y
_atom_site_fract_z
_atom_site_U_iso_or_equiv
_atom_site_adp_type
_atom_site_occupancy
_atom_site_symmetry_multiplicity
_atom_site_calc_flag
_atom_site_refinement_flags
Ni Ni 0.23123(4) 0.48103(5) 0.27766(8) 0.0359(3) Uani 1 1 d .
P1 P 0.14612(7) 0.50373(8) 0.11842(13) 0.0364(3) Uani 1 1 d .
P2 P 0.29592(6) 0.43846(8) 0.46273(13) 0.0379(3) Uani 1 1 d .
O1 O 0.08206(16) 0.4320(2) 0.1499(3) 0.0407(8) Uani 1 1 d .
O2 O 0.24442(17) 0.3762(2) 0.5580(3) 0.0425(8) Uani 1 1 d .
C1 C 0.1636(2) 0.4062(3) 0.3549(5) 0.0348(10) Uani 1 1 d .
C2 C 0.0971(2) 0.3908(3) 0.2823(5) 0.0376(11) Uani 1 1 d .
C3 C 0.0459(3) 0.3374(3) 0.3376(5) 0.0445(12) Uani 1 1 d .
H3 H 0.0007 0.3286 0.2865 0.053 Uiso 1 1 calc R
C4 C 0.0627(3) 0.2977(3) 0.4690(6) 0.0464(13) Uani 1 1 d .
H4 H 0.0284 0.2610 0.5081 0.056 Uiso 1 1 calc R
C5 C 0.1281(3) 0.3099(3) 0.5449(5) 0.0423(12) Uani 1 1 d .
H5 H 0.1391 0.2823 0.6350 0.051 Uiso 1 1 calc R
C6 C 0.1776(2) 0.3641(3) 0.4852(5) 0.0385(11) Uani 1 1 d .
C7 C 0.0997(3) 0.6124(3) 0.1237(6) 0.0483(13) Uani 1 1 d .
H7 H 0.0540 0.6081 0.0614 0.058 Uiso 1 1 calc R
C8 C 0.0829(3) 0.6291(3) 0.2775(6) 0.0565(15) Uani 1 1 d .
H8A H 0.0527 0.6826 0.2806 0.085 Uiso 1 1 calc R
H8B H 0.1271 0.6387 0.3384 0.085 Uiso 1 1 calc R
H8C H 0.0581 0.5764 0.3115 0.085 Uiso 1 1 calc R
C9 C 0.1437(3) 0.6896(3) 0.0692(7) 0.0689(18) Uani 1 1 d .
H9A H 0.1214 0.7476 0.0881 0.103 Uiso 1 1 calc R
H9B H 0.1460 0.6827 -0.0332 0.103 Uiso 1 1 calc R
H9C H 0.1917 0.6879 0.1181 0.103 Uiso 1 1 calc R
C10 C 0.1608(3) 0.4828(3) -0.0673(5) 0.0412(11) Uani 1 1 d .
H10 H 0.1891 0.5348 -0.0986 0.049 Uiso 1 1 calc R
C11 C 0.2061(3) 0.3982(3) -0.0773(5) 0.0486(13) Uani 1 1 d .
H11A H 0.2161 0.3892 -0.1761 0.073 Uiso 1 1 calc R
H11B H 0.1806 0.3456 -0.0454 0.073 Uiso 1 1 calc R
H11C H 0.2508 0.4055 -0.0170 0.073 Uiso 1 1 calc R
C12 C 0.0931(3) 0.4786(4) -0.1679(6) 0.0658(17) Uani 1 1 d .
H12A H 0.1051 0.4680 -0.2649 0.099 Uiso 1 1 calc R
H12B H 0.0675 0.5360 -0.1642 0.099 Uiso 1 1 calc R
H12C H 0.0632 0.4292 -0.1393 0.099 Uiso 1 1 calc R
C13 C 0.3311(3) 0.5242(3) 0.5896(5) 0.0460(12) Uani 1 1 d .
H13 H 0.3652 0.5618 0.5409 0.055 Uiso 1 1 calc R
C14 C 0.3713(3) 0.4868(4) 0.7248(6) 0.0612(15) Uani 1 1 d .
H14A H 0.3891 0.5370 0.7858 0.092 Uiso 1 1 calc R
H14B H 0.4112 0.4501 0.6998 0.092 Uiso 1 1 calc R
H14C H 0.3394 0.4494 0.7755 0.092 Uiso 1 1 calc R
C15 C 0.2702(3) 0.5862(4) 0.6220(6) 0.0590(15) Uani 1 1 d .
H15A H 0.2888 0.6358 0.6832 0.089 Uiso 1 1 calc R
H15B H 0.2356 0.5516 0.6704 0.089 Uiso 1 1 calc R
H15C H 0.2471 0.6108 0.5330 0.089 Uiso 1 1 calc R
C16 C 0.3676(2) 0.3595(3) 0.4380(5) 0.0436(12) Uani 1 1 d .
H16 H 0.3822 0.3297 0.5313 0.052 Uiso 1 1 calc R
C17 C 0.3409(3) 0.2872(3) 0.3329(6) 0.0556(14) Uani 1 1 d .
H17A H 0.3779 0.2418 0.3259 0.083 Uiso 1 1 calc R
H17B H 0.3286 0.3148 0.2394 0.083 Uiso 1 1 calc R
H17C H 0.2988 0.2584 0.3651 0.083 Uiso 1 1 calc R
C18 C 0.4320(3) 0.4094(4) 0.3901(6) 0.0527(13) Uani 1 1 d .
H18A H 0.4689 0.3655 0.3725 0.079 Uiso 1 1 calc R
H18B H 0.4505 0.4516 0.4646 0.079 Uiso 1 1 calc R
H18C H 0.4179 0.4429 0.3026 0.079 Uiso 1 1 calc R
C27 C 0.2977(3) 0.5498(3) 0.1909(5) 0.0392(11) Uani 1 1 d .
C28 C 0.3396(3) 0.5895(3) 0.1272(5) 0.0397(11) Uani 1 1 d .
C29 C 0.3894(2) 0.6380(3) 0.0488(5) 0.0373(11) Uani 1 1 d .
C30 C 0.4593(3) 0.6091(3) 0.0483(5) 0.0445(12) Uani 1 1 d .
H30 H 0.4750 0.5580 0.1034 0.053 Uiso 1 1 calc R
C31 C 0.5065(3) 0.6538(4) -0.0315(6) 0.0514(13) Uani 1 1 d .
H31 H 0.5539 0.6332 -0.0316 0.062 Uiso 1 1 calc R
C32 C 0.4836(3) 0.7281(4) -0.1099(6) 0.0531(14) Uani 1 1 d .
H32 H 0.5155 0.7584 -0.1651 0.064 Uiso 1 1 calc R
C33 C 0.4154(3) 0.7592(3) -0.1100(5) 0.0512(14) Uani 1 1 d .
H33 H 0.4005 0.8112 -0.1641 0.061 Uiso 1 1 calc R
C34 C 0.3682(3) 0.7146(3) -0.0309(5) 0.0451(12) Uani 1 1 d .
H34 H 0.3211 0.7364 -0.0309 0.054 Uiso 1 1 calc R

loop_
_atom_site_aniso_label
_atom_site_aniso_U_11
_atom_site_aniso_U_22
_atom_site_aniso_U_33
_atom_site_aniso_U_23
_atom_site_aniso_U_13
_atom_site_aniso_U_12
Ni 0.0408(5) 0.0310(4) 0.0364(4) 0.0021(3) 0.0070(3) -0.0034(3)
P1 0.0377(7) 0.0333(6) 0.0387(7) 0.0009(5) 0.0058(5) 0.0007(5)
P2 0.0432(7) 0.0339(6) 0.0368(6) 0.0019(5) 0.0051(5) -0.0044(5)
O1 0.0394(19) 0.0368(17) 0.0464(19) -0.0010(15) 0.0060(15) -0.0027(14)
O2 0.049(2) 0.0387(17) 0.0412(18) 0.0084(15) 0.0090(16) -0.0028(15)
C1 0.041(3) 0.026(2) 0.038(3) 0.002(2) 0.009(2) 0.0032(19)
C2 0.042(3) 0.031(2) 0.041(3) -0.002(2) 0.008(2) 0.002(2)
C3 0.039(3) 0.041(3) 0.055(3) -0.009(2) 0.012(2) -0.008(2)
C4 0.056(3) 0.032(2) 0.056(3) -0.003(2) 0.027(3) -0.008(2)
C5 0.054(3) 0.033(2) 0.042(3) 0.001(2) 0.012(2) -0.005(2)
C6 0.045(3) 0.027(2) 0.046(3) -0.003(2) 0.015(2) 0.002(2)
C7 0.048(3) 0.040(3) 0.059(3) 0.006(2) 0.012(3) 0.008(2)
C8 0.069(4) 0.040(3) 0.059(3) -0.006(3) 0.000(3) 0.016(3)
C9 0.075(4) 0.038(3) 0.097(5) 0.022(3) 0.023(4) 0.012(3)
C10 0.047(3) 0.041(3) 0.036(3) 0.005(2) 0.006(2) 0.001(2)
C11 0.060(3) 0.040(3) 0.048(3) -0.006(2) 0.017(3) 0.001(2)
C12 0.056(4) 0.092(4) 0.049(3) -0.009(3) 0.002(3) 0.015(3)
C13 0.057(3) 0.041(3) 0.041(3) 0.001(2) 0.008(2) -0.005(2)
C14 0.072(4) 0.064(4) 0.046(3) -0.008(3) -0.004(3) -0.007(3)
C15 0.072(4) 0.048(3) 0.058(3) -0.011(3) 0.010(3) -0.003(3)
C16 0.043(3) 0.039(3) 0.049(3) 0.010(2) 0.008(2) 0.002(2)
C17 0.053(3) 0.043(3) 0.071(4) -0.008(3) 0.011(3) 0.001(2)
C18 0.044(3) 0.055(3) 0.060(3) -0.001(3) 0.009(3) -0.003(2)
C27 0.046(3) 0.035(2) 0.037(3) 0.004(2) 0.005(2) -0.003(2)
C28 0.045(3) 0.038(2) 0.036(3) -0.002(2) 0.005(2) -0.001(2)
C29 0.044(3) 0.031(2) 0.037(3) -0.002(2) 0.003(2) -0.007(2)
C30 0.053(3) 0.035(2) 0.045(3) -0.004(2) 0.006(2) -0.010(2)
C31 0.044(3) 0.052(3) 0.058(3) -0.011(3) 0.010(3) -0.006(2)
C32 0.059(4) 0.049(3) 0.054(3) -0.003(3) 0.021(3) -0.019(3)
C33 0.076(4) 0.037(3) 0.042(3) 0.007(2) 0.010(3) -0.008(3)
C34 0.056(3) 0.036(2) 0.044(3) 0.004(2) 0.007(2) 0.005(2)

loop_
_atom_type_symbol
_atom_type_description
_atom_type_scat_dispersion_real
_atom_type_scat_dispersion_imag
_atom_type_scat_source
C C 0.0181 0.0091 'International Tables Vol C Tables 4.2.6.8 and 6.1.1.4'
H H 0.0000 0.0000 'International Tables Vol C Tables 4.2.6.8 and 6.1.1.4'
O O 0.0492 0.0322 'International Tables Vol C Tables 4.2.6.8 and 6.1.1.4'
P P 0.2955 0.4335 'International Tables Vol C Tables 4.2.6.8 and 6.1.1.4'
Ni Ni -3.0029 0.5091 'International Tables Vol C Tables 4.2.6.8 and 6.1.1.4'

loop_
_geom_angle_atom_site_label_1
_geom_angle_atom_site_label_2
_geom_angle_atom_site_label_3
_geom_angle
C27 Ni C1 176.2(2)
C27 Ni P1 95.76(15)
C1 Ni P1 82.52(15)
C27 Ni P2 99.39(15)
C1 Ni P2 82.37(15)
P1 Ni P2 164.85(6)
O1 P1 C10 104.25(19)
O1 P1 C7 101.2(2)
C10 P1 C7 107.0(2)
O1 P1 Ni 106.84(13)
C10 P1 Ni 118.47(16)
C7 P1 Ni 116.89(19)
O2 P2 C16 101.40(19)
O2 P2 C13 102.9(2)
C16 P2 C13 107.6(2)
O2 P2 Ni 106.65(13)
C16 P2 Ni 117.37(17)
C13 P2 Ni 118.50(17)
C2 O1 P1 110.5(3)
C6 O2 P2 110.9(3)
C6 C1 C2 116.7(4)
C6 C1 Ni 122.0(4)
C2 C1 Ni 121.3(3)
C1 C2 C3 122.6(5)
C1 C2 O1 117.7(4)
C3 C2 O1 119.7(4)
C4 C3 C2 118.0(5)
C5 C4 C3 121.8(4)
C4 C5 C6 118.0(5)
C1 C6 O2 117.9(4)
C1 C6 C5 122.9(5)
O2 C6 C5 119.3(4)
C9 C7 C8 111.6(5)
C9 C7 P1 111.4(3)
C8 C7 P1 108.1(3)
C12 C10 C11 111.9(4)
C12 C10 P1 114.1(4)
C11 C10 P1 109.8(3)
C14 C13 C15 112.0(4)
C14 C13 P2 114.7(4)
C15 C13 P2 108.4(4)
C17 C16 C18 111.8(4)
C17 C16 P2 109.4(3)
C18 C16 P2 110.7(3)
C28 C27 Ni 175.3(4)
C27 C28 C29 179.2(5)
C30 C29 C34 118.0(4)
C30 C29 C28 121.3(4)
C34 C29 C28 120.7(4)
C29 C30 C31 121.2(5)
C32 C31 C30 119.2(5)
C31 C32 C33 121.1(5)
C32 C33 C34 119.8(5)
C33 C34 C29 120.7(5)

loop_
_geom_bond_atom_site_label_1
_geom_bond_atom_site_label_2
_geom_bond_distance
Ni C27 1.871(5)
Ni C1 1.895(4)
Ni P1 2.1226(14)
Ni P2 2.1309(14)
P1 O1 1.662(3)
P1 C10 1.832(5)
P1 C7 1.837(5)
P2 O2 1.670(3)
P2 C16 1.825(5)
P2 C13 1.827(5)
O1 C2 1.397(5)
O2 C6 1.393(6)
C1 C6 1.383(6)
C1 C2 1.392(6)
C2 C3 1.394(6)
C3 C4 1.383(7)
C4 C5 1.382(7)
C5 C6 1.394(6)
C7 C9 1.533(7)
C7 C8 1.540(7)
C10 C12 1.521(7)
C10 C11 1.527(6)
C13 C14 1.526(7)
C13 C15 1.529(7)
C16 C17 1.513(7)
C16 C18 1.535(6)
C27 C28 1.198(6)
C28 C29 1.447(6)
C29 C30 1.391(6)
C29 C34 1.399(6)
C30 C31 1.394(7)
C31 C32 1.372(7)
C32 C33 1.373(7)
C33 C34 1.388(7)

loop_
_geom_torsion_atom_site_label_1
_geom_torsion_atom_site_label_2
_geom_torsion_atom_site_label_3
_geom_torsion_atom_site_label_4
_geom_torsion
C27 Ni P1 O1 168.28(19)
C1 Ni P1 O1 -8.27(17)
P2 Ni P1 O1 -12.8(3)
C27 Ni P1 C10 51.1(2)
C1 Ni P1 C10 -125.4(2)
P2 Ni P1 C10 -130.0(3)
C27 Ni P1 C7 -79.3(2)
C1 Ni P1 C7 104.1(2)
P2 Ni P1 C7 99.5(3)
C27 Ni P2 O2 178.99(19)
C1 Ni P2 O2 -4.45(17)
P1 Ni P2 O2 0.1(3)
C27 Ni P2 C16 -68.2(2)
C1 Ni P2 C16 108.3(2)
P1 Ni P2 C16 112.9(3)
C27 Ni P2 C13 63.6(2)
C1 Ni P2 C13 -119.8(2)
P1 Ni P2 C13 -115.2(3)
C10 P1 O1 C2 136.9(3)
C7 P1 O1 C2 -112.1(3)
Ni P1 O1 C2 10.7(3)
C16 P2 O2 C6 -118.5(3)
C13 P2 O2 C6 130.3(3)
Ni P2 O2 C6 4.9(3)
C27 Ni C1 C6 122(3)
P1 Ni C1 C6 -174.9(4)
P2 Ni C1 C6 3.9(3)
C27 Ni C1 C2 -58(3)
P1 Ni C1 C2 5.3(3)
P2 Ni C1 C2 -175.9(4)
C6 C1 C2 C3 1.4(6)
Ni C1 C2 C3 -178.8(3)
C6 C1 C2 O1 -179.4(4)
Ni C1 C2 O1 0.4(6)
P1 O1 C2 C1 -7.8(5)
P1 O1 C2 C3 171.4(3)
C1 C2 C3 C4 -0.9(7)
O1 C2 C3 C4 180.0(4)
C2 C3 C4 C5 0.1(7)
C3 C4 C5 C6 0.0(7)
C2 C1 C6 O2 178.1(4)
Ni C1 C6 O2 -1.7(5)
C2 C1 C6 C5 -1.3(6)
Ni C1 C6 C5 178.9(3)
P2 O2 C6 C1 -2.5(5)
P2 O2 C6 C5 176.9(3)
C4 C5 C6 C1 0.6(7)
C4 C5 C6 O2 -178.8(4)
O1 P1 C7 C9 -169.1(4)
C10 P1 C7 C9 -60.2(5)
Ni P1 C7 C9 75.4(4)
O1 P1 C7 C8 67.9(4)
C10 P1 C7 C8 176.8(3)
Ni P1 C7 C8 -47.6(4)
O1 P1 C10 C12 47.3(4)
C7 P1 C10 C12 -59.4(4)
Ni P1 C10 C12 165.8(3)
O1 P1 C10 C11 -79.3(4)
C7 P1 C10 C11 174.0(3)
Ni P1 C10 C11 39.3(4)
O2 P2 C13 C14 57.6(4)
C16 P2 C13 C14 -49.0(5)
Ni P2 C13 C14 174.9(3)
O2 P2 C13 C15 -68.4(4)
C16 P2 C13 C15 -175.0(3)
Ni P2 C13 C15 48.9(4)
O2 P2 C16 C17 72.6(4)
C13 P2 C16 C17 -179.8(4)
Ni P2 C16 C17 -43.1(4)
O2 P2 C16 C18 -163.8(3)
C13 P2 C16 C18 -56.2(4)
Ni P2 C16 C18 80.5(4)
C1 Ni C27 C28 1(8)
P1 Ni C27 C28 -62(5)
P2 Ni C27 C28 118(5)
Ni C27 C28 C29 70(39)
C27 C28 C29 C30 -151(37)
C27 C28 C29 C34 28(37)
C34 C29 C30 C31 -1.4(7)
C28 C29 C30 C31 177.6(4)
C29 C30 C31 C32 0.6(7)
C30 C31 C32 C33 0.5(8)
C31 C32 C33 C34 -0.7(8)
C32 C33 C34 C29 -0.2(8)
C30 C29 C34 C33 1.2(7)
C28 C29 C34 C33 -177.8(4)
